data_4073070
loop_
_publ_author_name
'Choukroun, Robert'
'Lorber, Christian'
'Vendier, Laure'

_publ_section_title
;
 Reaction of V(C6H6)2with the Borane Adducts of Malononitrile
 [(C6F5)3B&#x00B7;NCCH2CN&#x00B7;B(C6F5)3] and Water [H2O&#x00B7;B(C6F5)3]
;
_journal_issue 14
_journal_name_full Organometallics
_journal_page_first 3604
_journal_paper_doi 10.1021/om070052y
_journal_volume 26
_journal_year 2007
_chemical_compound_source 'synthesis as described'
_chemical_formula_moiety 'C39 H B2 F30 N2, C14 H16 V'
_chemical_formula_sum 'C53 H17 B2 F30 N2 V'
_chemical_formula_weight 1324.25
_chemical_name_systematic
;
 ?
;
_space_group_IT_number 12
_symmetry_cell_setting monoclinic
_symmetry_Int_Tables_number 12
_symmetry_space_group_name_Hall '-C 2y'
_symmetry_space_group_name_H-M 'C 1 2/m 1'
_atom_sites_solution_hydrogens geom
_atom_sites_solution_primary direct
_atom_sites_solution_secondary difmap
_cell_angle_alpha 90
_cell_angle_beta 103.329(9)
_cell_angle_gamma 90
_cell_formula_units_Z 4
_cell_length_a 18.5441(13)
_cell_length_b 19.9770(16)
_cell_length_c 15.0623(12)
_cell_measurement_reflns_used 1659
_cell_measurement_temperature 180
_cell_measurement_theta_max 26.05
_cell_measurement_theta_min 1.65
_cell_measurement_wavelength 0.71073
_cell_volume 5429.6(7)
_computing_cell_refinement 'Stoe IPDS software (Stoe, 1996)'
_computing_data_collection 'Stoe IPDS software (Stoe, 1996)'
_computing_data_reduction 'XRED (Stoe, 1.08, 1996)'
_computing_molecular_graphics 'Ortep-3 for Windows (Farrugia, 1997)'
_computing_publication_material 'WinGX publication routines (Farrugia, 1999)'
_computing_structure_refinement 'SHELXL-97 (Sheldrick, 1997)'
_computing_structure_solution 'SHELXS-97 (Sheldrick, 1997)'
_diffrn_ambient_temperature 180
_diffrn_measured_fraction_theta_full 0.965
_diffrn_measured_fraction_theta_max 0.965
_diffrn_measurement_device 'Stoe IPDS'
_diffrn_measurement_method \f
_diffrn_radiation_monochromator graphite
_diffrn_radiation_source 'fine-focus sealed tube'
_diffrn_radiation_type MoK\a
_diffrn_radiation_wavelength 0.71073
_diffrn_reflns_av_R_equivalents 0.0452
_diffrn_reflns_av_unetI/netI 0.0306
_diffrn_reflns_limit_h_max 21
_diffrn_reflns_limit_h_min -21
_diffrn_reflns_limit_k_max 24
_diffrn_reflns_limit_k_min -24
_diffrn_reflns_limit_l_max 18
_diffrn_reflns_limit_l_min -18
_diffrn_reflns_number 21571
_diffrn_reflns_theta_full 25.98
_diffrn_reflns_theta_max 25.98
_diffrn_reflns_theta_min 2.23
_diffrn_standards_decay_% 0.1
_diffrn_standards_interval_time 5
_diffrn_standards_number 200
_exptl_absorpt_coefficient_mu 0.325
_exptl_absorpt_correction_T_max 0.962
_exptl_absorpt_correction_T_min 0.865
_exptl_absorpt_correction_type multi-scan
_exptl_absorpt_process_details
;
        [c.f. r.h. blessing, acta cryst. (1995), a51, 33-38]
;
_exptl_crystal_colour yellow
_exptl_crystal_density_diffrn 1.62
_exptl_crystal_density_method 'not measured'
_exptl_crystal_description parralellepiped
_exptl_crystal_F_000 2608
_exptl_crystal_size_max 0.45
_exptl_crystal_size_mid 0.4
_exptl_crystal_size_min 0.1
_refine_diff_density_max 1.03
_refine_diff_density_min -0.536
_refine_diff_density_rms 0.078
_refine_ls_extinction_method none
_refine_ls_goodness_of_fit_ref 1.081
_refine_ls_hydrogen_treatment constr
_refine_ls_matrix_type full
_refine_ls_number_parameters 409
_refine_ls_number_reflns 5298
_refine_ls_number_restraints 6
_refine_ls_restrained_S_all 1.08
_refine_ls_R_factor_all 0.0577
_refine_ls_R_factor_gt 0.0464
_refine_ls_shift/su_max 0
_refine_ls_shift/su_mean 0
_refine_ls_structure_factor_coef Fsqd
_refine_ls_weighting_details 'calc w=1/[\s^2^(Fo^2^)+(0.1026P)^2^+0.0000P] where P=(Fo^2^+2Fc^2^)/3'
_refine_ls_weighting_scheme calc
_refine_ls_wR_factor_gt 0.1375
_refine_ls_wR_factor_ref 0.1468
_reflns_number_gt 4182
_reflns_number_total 5298
_reflns_threshold_expression >2\s(I)
_cod_data_source_file om070052y-file001.cif
_cod_data_source_block (1)
_cod_database_code 4073070

loop_
_symmetry_equiv_pos_as_xyz
'x, y, z'
'-x, y, -z'
'x+1/2, y+1/2, z'
'-x+1/2, y+1/2, -z'
'-x, -y, -z'
'x, -y, z'
'-x+1/2, -y+1/2, -z'
'x+1/2, -y+1/2, z'

loop_
_atom_site_label
_atom_site_type_symbol
_atom_site_fract_x
_atom_site_fract_y
_atom_site_fract_z
_atom_site_U_iso_or_equiv
_atom_site_adp_type
_atom_site_occupancy
_atom_site_symmetry_multiplicity
_atom_site_calc_flag
_atom_site_refinement_flags
C1 C 0.68749(12) 0.05948(10) 0.12669(14) 0.0289(4) Uani 1 1 d .
C2 C 0.6886(2) 0 0.0814(2) 0.0347(7) Uani 1 2 d S
H2 H 0.69 0 0.0201 0.042 Uiso 1 2 calc SR
C3 C 0.69349(12) 0.23364(10) 0.14074(14) 0.0288(4) Uani 1 1 d .
C4 C 0.63463(13) 0.23743(11) 0.06464(15) 0.0326(5) Uani 1 1 d .
C5 C 0.63004(14) 0.28248(12) -0.00546(15) 0.0387(5) Uani 1 1 d .
C6 C 0.68650(15) 0.32772(12) -0.00231(17) 0.0413(6) Uani 1 1 d .
C7 C 0.74624(14) 0.32629(11) 0.07091(17) 0.0379(5) Uani 1 1 d .
C8 C 0.74902(12) 0.27997(11) 0.13999(15) 0.0326(5) Uani 1 1 d .
C9 C 0.61760(12) 0.17925(9) 0.26085(13) 0.0268(4) Uani 1 1 d .
C10 C 0.60191(12) 0.12550(10) 0.31212(14) 0.0308(5) Uani 1 1 d .
C11 C 0.54382(14) 0.12388(11) 0.35467(16) 0.0384(5) Uani 1 1 d .
C12 C 0.49607(13) 0.17767(12) 0.34543(16) 0.0389(5) Uani 1 1 d .
C13 C 0.50857(12) 0.23213(11) 0.29552(15) 0.0334(5) Uani 1 1 d .
C14 C 0.56815(12) 0.23214(10) 0.25555(14) 0.0284(4) Uani 1 1 d .
C15 C 0.76400(12) 0.17590(10) 0.30435(14) 0.0270(4) Uani 1 1 d .
C16 C 0.81802(13) 0.12659(10) 0.32697(15) 0.0312(5) Uani 1 1 d .
C17 C 0.87480(13) 0.12854(11) 0.40464(16) 0.0345(5) Uani 1 1 d .
C18 C 0.88042(12) 0.18176(11) 0.46381(14) 0.0320(5) Uani 1 1 d .
C19 C 0.82873(13) 0.23220(10) 0.44424(14) 0.0297(4) Uani 1 1 d .
C20 C 0.77296(12) 0.22847(9) 0.36651(14) 0.0273(4) Uani 1 1 d .
C21 C 0.7485(2) 0.5 0.5112(3) 0.0490(9) Uani 1 2 d S
H21 H 0.7146 0.5 0.5524 0.059 Uiso 1 2 calc SR
C22 C 0.76482(17) 0.56087(14) 0.47445(19) 0.0513(7) Uani 1 1 d .
H22 H 0.7441 0.6027 0.4919 0.062 Uiso 1 1 calc R
C23 C 0.80270(17) 0.56065(14) 0.4029(2) 0.0515(7) Uani 1 1 d .
H23 H 0.8075 0.6026 0.371 0.062 Uiso 1 1 calc R
C24 C 0.8244(2) 0.5 0.3685(3) 0.0499(9) Uani 1 2 d S
C25 C 0.6523(2) 0.5 0.2051(2) 0.0445(8) Uani 1 2 d S
C26 C 0.63519(17) 0.43942(13) 0.24310(19) 0.0505(7) Uani 1 1 d .
H26 H 0.656 0.3975 0.2263 0.061 Uiso 1 1 calc R
C27 C 0.59664(18) 0.43921(17) 0.3136(2) 0.0606(8) Uani 1 1 d .
H27 H 0.5909 0.3973 0.3451 0.073 Uiso 1 1 calc R
C28 C 0.5756(3) 0.5 0.3470(3) 0.0674(12) Uani 1 2 d S
H28 H 0.5567 0.5 0.4026 0.081 Uiso 1 2 calc SR
N1 N 0.68731(11) 0.10928(9) 0.16455(12) 0.0311(4) Uani 1 1 d .
F4 F 0.57703(8) 0.19525(7) 0.05781(9) 0.0415(3) Uani 1 1 d .
F5 F 0.57125(9) 0.28236(8) -0.07712(10) 0.0554(4) Uani 1 1 d .
F6 F 0.68329(10) 0.37208(8) -0.06978(11) 0.0576(4) Uani 1 1 d .
F7 F 0.80254(9) 0.36964(8) 0.07429(12) 0.0539(4) Uani 1 1 d .
F8 F 0.81095(8) 0.28212(7) 0.20781(10) 0.0454(4) Uani 1 1 d .
F10 F 0.64692(8) 0.07149(6) 0.32341(9) 0.0404(3) Uani 1 1 d .
F11 F 0.53335(10) 0.07084(8) 0.40510(12) 0.0583(4) Uani 1 1 d .
F12 F 0.43944(10) 0.17703(9) 0.38728(12) 0.0596(4) Uani 1 1 d .
F13 F 0.46362(8) 0.28567(7) 0.28834(10) 0.0454(4) Uani 1 1 d .
F14 F 0.57782(7) 0.28905(6) 0.21101(9) 0.0365(3) Uani 1 1 d .
F16 F 0.81795(9) 0.07256(7) 0.27384(11) 0.0494(4) Uani 1 1 d .
F17 F 0.92509(9) 0.07896(7) 0.42323(11) 0.0537(4) Uani 1 1 d .
F18 F 0.93530(8) 0.18445(7) 0.53950(9) 0.0450(4) Uani 1 1 d .
F19 F 0.83429(8) 0.28556(7) 0.50051(9) 0.0397(3) Uani 1 1 d .
F20 F 0.72521(7) 0.28067(6) 0.35007(9) 0.0356(3) Uani 1 1 d .
V1 V 0.70019(3) 0.5 0.35890(4) 0.03836(18) Uani 1 2 d S
B1 B 0.69177(13) 0.17592(11) 0.21765(15) 0.0267(5) Uani 1 1 d .
C40 C 0.6894(3) 0.5 0.1268(3) 0.0629(11) Uani 1 2 d SD
H40A H 0.66 0.5 0.066 0.075 Uiso 1 2 d SD
H40B H 0.7309 0.5313 0.1313 0.075 Uiso 1 1 d D
C41 C 0.8661(3) 0.5 0.2954(4) 0.0764(14) Uani 1 2 d SD
H41A H 0.858 0.5378 0.253 0.092 Uiso 1 1 d D
H41B H 0.9183 0.5 0.3255 0.092 Uiso 1 2 d SD

loop_
_atom_site_aniso_label
_atom_site_aniso_U_11
_atom_site_aniso_U_22
_atom_site_aniso_U_33
_atom_site_aniso_U_23
_atom_site_aniso_U_13
_atom_site_aniso_U_12
C1 0.0257(12) 0.0270(10) 0.0327(10) 0.0026(8) 0.0043(8) -0.0007(8)
C2 0.052(2) 0.0212(13) 0.0323(15) 0 0.0134(14) 0
C3 0.0268(12) 0.0276(10) 0.0329(10) -0.0047(8) 0.0088(8) 0.0001(8)
C4 0.0315(13) 0.0312(10) 0.0351(11) -0.0034(8) 0.0075(9) -0.0030(8)
C5 0.0397(14) 0.0418(12) 0.0331(11) 0.0026(9) 0.0051(9) 0.0047(10)
C6 0.0466(15) 0.0366(12) 0.0451(13) 0.0110(10) 0.0194(11) 0.0054(10)
C7 0.0363(14) 0.0326(11) 0.0489(13) 0.0010(9) 0.0183(10) -0.0026(9)
C8 0.0271(12) 0.0327(11) 0.0382(11) -0.0019(8) 0.0082(9) -0.0009(8)
C9 0.0265(11) 0.0249(9) 0.0274(9) -0.0051(7) 0.0028(8) -0.0020(8)
C10 0.0291(12) 0.0267(10) 0.0355(10) -0.0041(8) 0.0050(8) -0.0024(8)
C11 0.0398(14) 0.0371(12) 0.0399(12) -0.0007(9) 0.0125(10) -0.0122(10)
C12 0.0295(13) 0.0473(13) 0.0434(12) -0.0074(10) 0.0154(10) -0.0071(10)
C13 0.0252(12) 0.0343(11) 0.0389(11) -0.0105(9) 0.0040(8) 0.0016(8)
C14 0.0263(11) 0.0264(9) 0.0314(10) -0.0039(8) 0.0040(8) -0.0028(8)
C15 0.0238(11) 0.0254(9) 0.0322(10) -0.0020(8) 0.0072(8) -0.0017(7)
C16 0.0288(12) 0.0240(9) 0.0397(11) -0.0051(8) 0.0057(9) 0.0004(8)
C17 0.0271(12) 0.0281(10) 0.0459(12) 0.0026(9) 0.0038(9) 0.0042(8)
C18 0.0256(12) 0.0369(11) 0.0310(10) 0.0009(8) 0.0014(8) -0.0046(8)
C19 0.0290(12) 0.0296(10) 0.0316(10) -0.0054(8) 0.0090(8) -0.0065(8)
C20 0.0247(11) 0.0240(9) 0.0336(10) -0.0020(7) 0.0079(8) 0.0014(7)
C21 0.051(2) 0.049(2) 0.0433(19) 0 0.0035(16) 0
C22 0.0525(18) 0.0441(14) 0.0521(15) -0.0081(11) 0.0016(12) -0.0025(12)
C23 0.0448(17) 0.0437(14) 0.0619(16) -0.0004(12) 0.0041(12) -0.0090(11)
C24 0.033(2) 0.053(2) 0.061(2) 0 0.0049(16) 0
C25 0.042(2) 0.0396(17) 0.0469(19) 0 0.0008(15) 0
C26 0.0547(18) 0.0373(13) 0.0549(15) -0.0045(11) 0.0031(12) -0.0098(11)
C27 0.0478(19) 0.0634(18) 0.0675(18) 0.0070(14) 0.0068(14) -0.0209(14)
C28 0.043(3) 0.098(4) 0.064(3) 0 0.018(2) 0
N1 0.0338(11) 0.0267(9) 0.0327(9) -0.0045(7) 0.0071(7) -0.0010(7)
F4 0.0359(8) 0.0427(7) 0.0404(7) 0.0015(6) -0.0028(5) -0.0115(6)
F5 0.0540(10) 0.0658(10) 0.0387(8) 0.0121(7) -0.0052(7) -0.0027(8)
F6 0.0607(11) 0.0578(9) 0.0581(9) 0.0292(7) 0.0215(8) 0.0049(8)
F7 0.0468(10) 0.0448(8) 0.0744(11) 0.0096(7) 0.0228(8) -0.0130(7)
F8 0.0311(8) 0.0499(8) 0.0521(8) 0.0064(6) 0.0034(6) -0.0116(6)
F10 0.0473(9) 0.0278(6) 0.0468(8) 0.0069(5) 0.0125(6) 0.0047(5)
F11 0.0674(12) 0.0465(8) 0.0695(10) 0.0142(7) 0.0335(9) -0.0097(7)
F12 0.0440(10) 0.0701(11) 0.0758(11) -0.0034(8) 0.0367(8) -0.0061(8)
F13 0.0337(8) 0.0479(8) 0.0551(8) -0.0079(6) 0.0117(6) 0.0123(6)
F14 0.0385(8) 0.0254(6) 0.0464(7) 0.0028(5) 0.0116(6) 0.0039(5)
F16 0.0447(9) 0.0342(7) 0.0604(9) -0.0200(6) -0.0061(7) 0.0129(6)
F17 0.0418(9) 0.0399(8) 0.0680(10) -0.0049(7) -0.0108(7) 0.0157(6)
F18 0.0356(8) 0.0520(8) 0.0398(7) -0.0021(6) -0.0072(6) -0.0028(6)
F19 0.0404(8) 0.0391(7) 0.0381(7) -0.0157(5) 0.0063(6) -0.0040(6)
F20 0.0319(7) 0.0280(6) 0.0442(7) -0.0086(5) 0.0032(5) 0.0064(5)
V1 0.0403(4) 0.0284(3) 0.0443(3) 0 0.0055(2) 0
B1 0.0268(13) 0.0221(10) 0.0306(11) -0.0033(8) 0.0057(9) 0.0000(8)
C40 0.073(3) 0.062(3) 0.052(2) 0 0.011(2) 0
C41 0.053(3) 0.086(4) 0.094(4) 0 0.023(3) 0

loop_
_atom_type_symbol
_atom_type_description
_atom_type_scat_dispersion_real
_atom_type_scat_dispersion_imag
_atom_type_scat_source
C C 0.0033 0.0016 'International Tables Vol C Tables 4.2.6.8 and 6.1.1.4'
H H 0 0 'International Tables Vol C Tables 4.2.6.8 and 6.1.1.4'
B B 0.0013 0.0007 'International Tables Vol C Tables 4.2.6.8 and 6.1.1.4'
N N 0.0061 0.0033 'International Tables Vol C Tables 4.2.6.8 and 6.1.1.4'
F F 0.0171 0.0103 'International Tables Vol C Tables 4.2.6.8 and 6.1.1.4'
V V 0.3005 0.5294 'International Tables Vol C Tables 4.2.6.8 and 6.1.1.4'

loop_
_geom_angle_atom_site_label_1
_geom_angle_atom_site_label_2
_geom_angle_atom_site_label_3
_geom_angle
_geom_angle_site_symmetry_1
_geom_angle_site_symmetry_3
N1 C1 C2 179.3(3) . .
C1 C2 C1 120.0(3) . 6
C1 C2 H2 120 . .
C1 C2 H2 120 6 .
C8 C3 C4 113.60(19) . .
C8 C3 B1 127.63(19) . .
C4 C3 B1 118.75(18) . .
F4 C4 C5 116.3(2) . .
F4 C4 C3 119.17(19) . .
C5 C4 C3 124.5(2) . .
F5 C5 C4 120.7(2) . .
F5 C5 C6 119.9(2) . .
C4 C5 C6 119.4(2) . .
F6 C6 C7 120.7(2) . .
F6 C6 C5 120.5(2) . .
C7 C6 C5 118.8(2) . .
F7 C7 C6 119.5(2) . .
F7 C7 C8 120.4(2) . .
C6 C7 C8 120.1(2) . .
F8 C8 C7 115.17(19) . .
F8 C8 C3 121.24(19) . .
C7 C8 C3 123.6(2) . .
C14 C9 C10 113.5(2) . .
C14 C9 B1 127.32(18) . .
C10 C9 B1 119.12(18) . .
F10 C10 C11 116.77(19) . .
F10 C10 C9 118.9(2) . .
C11 C10 C9 124.3(2) . .
F11 C11 C10 120.9(2) . .
F11 C11 C12 119.9(2) . .
C10 C11 C12 119.2(2) . .
F12 C12 C13 120.9(2) . .
F12 C12 C11 119.9(2) . .
C13 C12 C11 119.2(2) . .
F13 C13 C12 119.7(2) . .
F13 C13 C14 120.7(2) . .
C12 C13 C14 119.6(2) . .
F14 C14 C13 115.41(18) . .
F14 C14 C9 120.42(19) . .
C13 C14 C9 124.1(2) . .
C16 C15 C20 113.73(18) . .
C16 C15 B1 127.23(17) . .
C20 C15 B1 118.97(17) . .
F16 C16 C17 114.99(19) . .
F16 C16 C15 121.45(19) . .
C17 C16 C15 123.55(19) . .
F17 C17 C18 119.3(2) . .
F17 C17 C16 120.8(2) . .
C18 C17 C16 119.9(2) . .
F18 C18 C19 120.46(19) . .
F18 C18 C17 120.7(2) . .
C19 C18 C17 118.85(19) . .
F19 C19 C20 120.74(19) . .
F19 C19 C18 119.68(19) . .
C20 C19 C18 119.56(18) . .
F20 C20 C19 116.50(17) . .
F20 C20 C15 119.14(18) . .
C19 C20 C15 124.34(19) . .
C22 C21 C22 120.8(4) 6_565 .
C22 C21 V1 70.69(18) 6_565 .
C22 C21 V1 70.69(18) . .
C22 C21 H21 118.7 6_565 .
C22 C21 H21 118.7 . .
V1 C21 H21 118.7 . .
C21 C22 C23 119.3(3) . .
C21 C22 V1 73.07(18) . .
C23 C22 V1 71.11(15) . .
C21 C22 H22 120 . .
C23 C22 H22 120 . .
V1 C22 H22 120 . .
C24 C23 C22 121.0(3) . .
C24 C23 V1 73.68(19) . .
C22 C23 V1 71.84(16) . .
C24 C23 H23 119.2 . .
C22 C23 H23 119.2 . .
V1 C23 H23 119.2 . .
C23 C24 C23 118.2(4) . 6_565
C23 C24 C41 120.90(19) . .
C23 C24 C41 120.90(19) 6_565 .
C23 C24 V1 69.7(2) . .
C23 C24 V1 69.7(2) 6_565 .
C41 C24 V1 130.3(3) . .
C26 C25 C26 118.8(4) . 6_565
C26 C25 C40 120.60(19) . .
C26 C25 C40 120.60(19) 6_565 .
C26 C25 V1 70.00(18) . .
C26 C25 V1 70.00(18) 6_565 .
C40 C25 V1 131.2(3) . .
C25 C26 C27 120.7(3) . .
C25 C26 V1 73.73(17) . .
C27 C26 V1 71.91(16) . .
C25 C26 H26 119.4 . .
C27 C26 H26 119.4 . .
V1 C26 H26 119.4 . .
C28 C27 C26 119.8(3) . .
C28 C27 V1 73.2(2) . .
C26 C27 V1 71.34(16) . .
C28 C27 H27 119.8 . .
C26 C27 H27 119.8 . .
V1 C27 H27 119.8 . .
C27 C28 C27 119.9(4) . 6_565
C27 C28 V1 70.6(2) . .
C27 C28 V1 70.6(2) 6_565 .
C27 C28 H28 119.3 . .
C27 C28 H28 119.3 6_565 .
V1 C28 H28 119.3 . .
C1 N1 B1 176.8(2) . .
C23 V1 C23 66.07(15) . 6_565
C23 V1 C22 37.06(11) . .
C23 V1 C22 78.22(11) 6_565 .
C23 V1 C22 78.22(11) . 6_565
C23 V1 C22 37.06(11) 6_565 6_565
C22 V1 C22 66.02(15) . 6_565
C23 V1 C26 143.00(12) . .
C23 V1 C26 102.00(11) 6_565 .
C22 V1 C26 179.77(12) . .
C22 V1 C26 114.19(10) 6_565 .
C23 V1 C26 102.00(11) . 6_565
C23 V1 C26 143.00(12) 6_565 6_565
C22 V1 C26 114.19(10) . 6_565
C22 V1 C26 179.77(12) 6_565 6_565
C26 V1 C26 65.61(14) . 6_565
C23 V1 C27 179.62(12) . .
C23 V1 C27 114.16(12) 6_565 .
C22 V1 C27 143.20(12) . .
C22 V1 C27 102.14(12) 6_565 .
C26 V1 C27 36.75(12) . .
C26 V1 C27 77.63(12) 6_565 .
C23 V1 C27 114.16(12) . 6_565
C23 V1 C27 179.62(12) 6_565 6_565
C22 V1 C27 102.14(12) . 6_565
C22 V1 C27 143.20(12) 6_565 6_565
C26 V1 C27 77.63(12) . 6_565
C26 V1 C27 36.75(12) 6_565 6_565
C27 V1 C27 65.62(18) . 6_565
C23 V1 C21 65.56(12) . .
C23 V1 C21 65.56(12) 6_565 .
C22 V1 C21 36.24(9) . .
C22 V1 C21 36.24(9) 6_565 .
C26 V1 C21 143.89(8) . .
C26 V1 C21 143.89(8) 6_565 .
C27 V1 C21 114.80(12) . .
C27 V1 C21 114.80(12) 6_565 .
C23 V1 C24 36.59(9) . .
C23 V1 C24 36.59(9) 6_565 .
C22 V1 C24 66.22(12) . .
C22 V1 C24 66.22(12) 6_565 .
C26 V1 C24 113.94(12) . .
C26 V1 C24 113.94(12) 6_565 .
C27 V1 C24 143.46(11) . .
C27 V1 C24 143.46(11) 6_565 .
C21 V1 C24 77.15(15) . .
C23 V1 C28 143.76(9) . .
C23 V1 C28 143.76(9) 6_565 .
C22 V1 C28 114.48(13) . .
C22 V1 C28 114.48(13) 6_565 .
C26 V1 C28 65.36(13) . .
C26 V1 C28 65.36(13) 6_565 .
C27 V1 C28 36.19(11) . .
C27 V1 C28 36.19(11) 6_565 .
C21 V1 C28 103.72(17) . .
C24 V1 C28 179.13(16) . .
C23 V1 C25 114.12(12) . .
C23 V1 C25 114.12(12) 6_565 .
C22 V1 C25 143.60(9) . .
C22 V1 C25 143.60(9) 6_565 .
C26 V1 C25 36.26(8) . .
C26 V1 C25 36.26(8) 6_565 .
C27 V1 C25 65.52(12) . .
C27 V1 C25 65.52(12) 6_565 .
C21 V1 C25 179.60(15) . .
C24 V1 C25 102.45(15) . .
C28 V1 C25 76.68(16) . .
N1 B1 C3 104.33(16) . .
N1 B1 C15 110.37(16) . .
C3 B1 C15 114.65(17) . .
N1 B1 C9 106.76(16) . .
C3 B1 C9 113.78(17) . .
C15 B1 C9 106.70(16) . .
C25 C40 H40A 119.5 . .
C25 C40 H40B 116.1 . .
H40A C40 H40B 109.5 . .
C24 C41 H41A 117.1 . .
C24 C41 H41B 106.8 . .
H41A C41 H41B 106.9 . .

loop_
_geom_bond_atom_site_label_1
_geom_bond_atom_site_label_2
_geom_bond_distance
_geom_bond_site_symmetry_2
C1 N1 1.147(3) .
C1 C2 1.372(3) .
C2 C1 1.372(3) 6
C2 H2 0.93 .
C3 C8 1.387(3) .
C3 C4 1.391(3) .
C3 B1 1.640(3) .
C4 F4 1.346(3) .
C4 C5 1.375(3) .
C5 F5 1.346(3) .
C5 C6 1.376(4) .
C6 F6 1.339(3) .
C6 C7 1.371(4) .
C7 F7 1.348(3) .
C7 C8 1.384(3) .
C8 F8 1.350(3) .
C9 C14 1.389(3) .
C9 C10 1.392(3) .
C9 B1 1.653(3) .
C10 F10 1.351(3) .
C10 C11 1.375(3) .
C11 F11 1.344(3) .
C11 C12 1.379(4) .
C12 F12 1.344(3) .
C12 C13 1.372(3) .
C13 F13 1.345(2) .
C13 C14 1.375(3) .
C14 F14 1.353(2) .
C15 C16 1.390(3) .
C15 C20 1.391(3) .
C15 B1 1.641(3) .
C16 F16 1.344(2) .
C16 C17 1.382(3) .
C17 F17 1.345(3) .
C17 C18 1.376(3) .
C18 F18 1.343(2) .
C18 C19 1.375(3) .
C19 F19 1.351(2) .
C19 C20 1.374(3) .
C20 F20 1.353(2) .
C21 C22 1.398(3) 6_565
C21 C22 1.398(3) .
C21 V1 2.263(4) .
C21 H21 0.98 .
C22 C23 1.416(4) .
C22 V1 2.232(3) .
C22 H22 0.98 .
C23 C24 1.412(4) .
C23 V1 2.223(3) .
C23 H23 0.98 .
C24 C23 1.412(4) 6_565
C24 C41 1.485(7) .
C24 V1 2.274(4) .
C25 C26 1.406(3) .
C25 C26 1.406(3) 6_565
C25 C40 1.496(6) .
C25 V1 2.282(4) .
C26 C27 1.411(5) .
C26 V1 2.234(3) .
C26 H26 0.98 .
C27 C28 1.403(4) .
C27 V1 2.241(3) .
C27 H27 0.98 .
C28 C27 1.403(4) 6_565
C28 V1 2.275(5) .
C28 H28 0.98 .
N1 B1 1.545(3) .
V1 C23 2.223(3) 6_565
V1 C22 2.232(3) 6_565
V1 C26 2.234(3) 6_565
V1 C27 2.241(3) 6_565
C40 H40A 0.9509 .
C40 H40B 0.9808 .
C41 H41A 0.9786 .
C41 H41B 0.9697 .
